data_2238750
loop_
_publ_author_name
'Sivakumar, P. K.'
'Kumar, M. Krishna'
'Chakkaravarthi, G.'
'Kumar, R. Mohan'
'Kanagadurai, R.'

_publ_section_title
;
 4-Nitroanilinium 3-carboxy-4-hydroxybenzenesulfonate monohydrate
;
_journal_coeditor_code IS5308
_journal_issue 11
_journal_name_full 'Acta Crystallographica Section E'
_journal_page_first o1609
_journal_paper_doi 10.1107/S1600536813026779
_journal_volume 69
_journal_year 2013
_chemical_formula_iupac 'C6 H7 N2 O2 +, C7 H5 O6 S -, H2 O'
_chemical_formula_moiety 'C6 H7 N2 O2 +, C7 H5 O6 S -, H2 O'
_chemical_formula_sum 'C13 H14 N2 O9 S'
_chemical_formula_weight 374.32
_chemical_name_systematic
;
4-Nitrobenzeneaminium 3-carboxy-4-hydroxybenzenesulfonate monohydrate
;
_space_group_IT_number 61
_symmetry_cell_setting orthorhombic
_symmetry_space_group_name_Hall '-P 2ac 2ab'
_symmetry_space_group_name_H-M 'P b c a'
_atom_sites_solution_hydrogens geom
_atom_sites_solution_primary direct
_atom_sites_solution_secondary difmap
_audit_creation_method SHELXL-97
_cell_angle_alpha 90.00
_cell_angle_beta 90.00
_cell_angle_gamma 90.00
_cell_formula_units_Z 8
_cell_length_a 13.2676(3)
_cell_length_b 13.5572(3)
_cell_length_c 17.1246(4)
_cell_measurement_reflns_used 3844
_cell_measurement_temperature 295(2)
_cell_measurement_theta_max 28.4
_cell_measurement_theta_min 2.4
_cell_volume 3080.23(12)
_computing_cell_refinement 'SAINT (Bruker, 2004)'
_computing_data_collection 'APEX2 (Bruker, 2004)'
_computing_data_reduction 'SAINT (Bruker, 2004)'
_computing_molecular_graphics 'PLATON (Spek, 2009)'
_computing_publication_material 'SHELXL97 (Sheldrick, 2008)'
_computing_structure_refinement 'SHELXL97 (Sheldrick, 2008)'
_computing_structure_solution 'SHELXS97 (Sheldrick, 2008)'
_diffrn_ambient_temperature 295(2)
_diffrn_measured_fraction_theta_full 1.000
_diffrn_measured_fraction_theta_max 0.946
_diffrn_measurement_device_type 'Bruker Kappa APEXII CCD'
_diffrn_measurement_method '\w and \f scan'
_diffrn_radiation_monochromator graphite
_diffrn_radiation_source 'fine-focus sealed tube'
_diffrn_radiation_type MoK\a
_diffrn_radiation_wavelength 0.71073
_diffrn_reflns_av_R_equivalents 0.0236
_diffrn_reflns_av_sigmaI/netI 0.0223
_diffrn_reflns_limit_h_max 11
_diffrn_reflns_limit_h_min -15
_diffrn_reflns_limit_k_max 12
_diffrn_reflns_limit_k_min -18
_diffrn_reflns_limit_l_max 17
_diffrn_reflns_limit_l_min -22
_diffrn_reflns_number 15578
_diffrn_reflns_theta_full 25.00
_diffrn_reflns_theta_max 28.35
_diffrn_reflns_theta_min 2.38
_diffrn_standards_interval_time 0
_diffrn_standards_number 0
_exptl_absorpt_coefficient_mu 0.265
_exptl_absorpt_correction_T_max 0.9488
_exptl_absorpt_correction_T_min 0.9342
_exptl_absorpt_correction_type multi-scan
_exptl_absorpt_process_details '(SADABS; Sheldrick, 1996)'
_exptl_crystal_colour colourless
_exptl_crystal_density_diffrn 1.614
_exptl_crystal_density_method 'not measured'
_exptl_crystal_description block
_exptl_crystal_F_000 1552
_exptl_crystal_size_max 0.26
_exptl_crystal_size_mid 0.24
_exptl_crystal_size_min 0.20
_refine_diff_density_max 0.440
_refine_diff_density_min -0.342
_refine_ls_extinction_coef 0.0019(4)
_refine_ls_extinction_expression Fc^*^=kFc[1+0.001xFc^2^\l^3^/sin(2\q)]^-1/4^
_refine_ls_extinction_method 'SHELXL97 (Sheldrick, 2008)'
_refine_ls_goodness_of_fit_ref 1.032
_refine_ls_hydrogen_treatment mixed
_refine_ls_matrix_type full
_refine_ls_number_parameters 236
_refine_ls_number_reflns 3640
_refine_ls_number_restraints 2
_refine_ls_restrained_S_all 1.031
_refine_ls_R_factor_all 0.0456
_refine_ls_R_factor_gt 0.0375
_refine_ls_shift/su_max 0.000
_refine_ls_shift/su_mean 0.000
_refine_ls_structure_factor_coef Fsqd
_refine_ls_weighting_details 'calc w=1/[\s^2^(Fo^2^)+(0.0571P)^2^+1.2353P] where P=(Fo^2^+2Fc^2^)/3'
_refine_ls_weighting_scheme calc
_refine_ls_wR_factor_gt 0.1019
_refine_ls_wR_factor_ref 0.1074
_reflns_number_gt 3062
_reflns_number_total 3640
_reflns_threshold_expression I>2sigma(I)
_cod_data_source_file is5308.cif
_cod_data_source_block I
_cod_database_code 2238750

loop_
_symmetry_equiv_pos_as_xyz
'x, y, z'
'-x+1/2, -y, z+1/2'
'x+1/2, -y+1/2, -z'
'-x, y+1/2, -z+1/2'
'-x, -y, -z'
'x-1/2, y, -z-1/2'
'-x-1/2, y-1/2, z'
'x, -y-1/2, z-1/2'

loop_
_atom_site_type_symbol
_atom_site_label
_atom_site_fract_x
_atom_site_fract_y
_atom_site_fract_z
_atom_site_U_iso_or_equiv
_atom_site_adp_type
_atom_site_calc_flag
_atom_site_refinement_flags
_atom_site_occupancy
_atom_site_symmetry_multiplicity
C C1 0.23376(11) 0.22732(11) 0.36435(9) 0.0324(3) Uani d . 1 1
H H1 0.1676 0.2374 0.3805 0.039 Uiso calc R 1 1
C C2 0.31016(11) 0.22696(11) 0.41813(9) 0.0291(3) Uani d . 1 1
H H2 0.2958 0.2364 0.4708 0.035 Uiso calc R 1 1
C C3 0.41012(10) 0.21236(10) 0.39384(8) 0.0249(3) Uani d . 1 1
C C4 0.43237(10) 0.20070(10) 0.31573(8) 0.0267(3) Uani d . 1 1
H H4 0.4989 0.1928 0.2998 0.032 Uiso calc R 1 1
C C5 0.35471(11) 0.20079(11) 0.26038(8) 0.0277(3) Uani d . 1 1
C C6 0.25490(11) 0.21266(11) 0.28527(9) 0.0304(3) Uani d . 1 1
C C7 0.37580(12) 0.18773(12) 0.17625(9) 0.0343(3) Uani d . 1 1
C C8 0.10072(13) -0.02919(13) 0.38844(10) 0.0402(4) Uani d . 1 1
H H8 0.0307 -0.0320 0.3888 0.048 Uiso calc R 1 1
C C9 0.15443(12) -0.02301(13) 0.45736(9) 0.0371(4) Uani d . 1 1
H H9 0.1210 -0.0220 0.5051 0.045 Uiso calc R 1 1
C C10 0.25815(12) -0.01838(11) 0.45470(9) 0.0301(3) Uani d . 1 1
C C11 0.31058(12) -0.02335(11) 0.38520(10) 0.0359(4) Uani d . 1 1
H H11 0.3807 -0.0228 0.3848 0.043 Uiso calc R 1 1
C C12 0.25710(13) -0.02920(12) 0.31634(10) 0.0391(4) Uani d . 1 1
H H12 0.2905 -0.0319 0.2686 0.047 Uiso calc R 1 1
C C13 0.15317(13) -0.03101(12) 0.31948(9) 0.0361(4) Uani d . 1 1
N N1 0.31299(10) -0.00774(10) 0.52813(8) 0.0351(3) Uani d . 1 1
H H1A 0.2733 0.0208 0.5634 0.053 Uiso calc R 1 1
H H1B 0.3674 0.0294 0.5205 0.053 Uiso calc R 1 1
H H1C 0.3317 -0.0670 0.5452 0.053 Uiso calc R 1 1
N N2 0.09540(14) -0.03548(12) 0.24631(9) 0.0513(4) Uani d . 1 1
O O1 0.47752(9) 0.12506(9) 0.51725(7) 0.0434(3) Uani d . 1 1
O O2 0.59937(8) 0.18656(10) 0.42481(7) 0.0403(3) Uani d . 1 1
O O3 0.50743(9) 0.30034(8) 0.50523(7) 0.0391(3) Uani d . 1 1
O O4 0.17634(9) 0.21175(11) 0.23553(7) 0.0485(4) Uani d . 1 1
H H4A 0.1969 0.2027 0.1909 0.073 Uiso calc R 1 1
O O5 0.30993(9) 0.17648(13) 0.12778(7) 0.0580(4) Uani d . 1 1
O O6 0.47157(9) 0.18949(11) 0.15782(7) 0.0489(3) Uani d . 1 1
H H6 0.4778 0.1818 0.1106 0.073 Uiso calc R 1 1
O O7 0.14092(17) -0.03731(18) 0.18586(9) 0.1005(8) Uani d . 1 1
O O8 0.00426(13) -0.03699(16) 0.24947(10) 0.0834(6) Uani d . 1 1
O O9 0.16700(15) 0.10629(14) 0.60925(13) 0.0740(5) Uani d D 1 1
S S1 0.50511(2) 0.20521(3) 0.46557(2) 0.02593(12) Uani d . 1 1
H H9A 0.152(3) 0.149(2) 0.5775(18) 0.143(16) Uiso d D 1 1
H H9B 0.186(3) 0.136(3) 0.6481(16) 0.167(19) Uiso d D 1 1

loop_
_atom_site_aniso_label
_atom_site_aniso_U_11
_atom_site_aniso_U_22
_atom_site_aniso_U_33
_atom_site_aniso_U_12
_atom_site_aniso_U_13
_atom_site_aniso_U_23
C1 0.0208(7) 0.0399(8) 0.0365(8) 0.0032(6) 0.0027(6) -0.0022(6)
C2 0.0273(7) 0.0328(7) 0.0273(7) 0.0014(6) 0.0032(6) -0.0012(6)
C3 0.0228(7) 0.0278(7) 0.0240(7) -0.0001(5) -0.0020(5) 0.0014(5)
C4 0.0208(6) 0.0333(7) 0.0260(7) 0.0000(5) 0.0008(5) 0.0018(6)
C5 0.0250(7) 0.0336(7) 0.0245(7) -0.0008(6) -0.0022(5) 0.0009(6)
C6 0.0227(7) 0.0364(8) 0.0323(8) 0.0010(6) -0.0050(6) 0.0002(6)
C7 0.0281(8) 0.0483(9) 0.0266(7) -0.0008(6) -0.0025(6) 0.0017(7)
C8 0.0297(8) 0.0515(10) 0.0396(9) -0.0019(7) -0.0032(7) 0.0014(7)
C9 0.0310(8) 0.0503(10) 0.0301(8) -0.0037(7) 0.0030(6) 0.0015(7)
C10 0.0304(8) 0.0277(7) 0.0322(7) -0.0013(6) -0.0031(6) 0.0043(6)
C11 0.0295(8) 0.0346(8) 0.0436(9) -0.0011(6) 0.0052(7) 0.0011(7)
C12 0.0455(9) 0.0387(8) 0.0332(8) -0.0023(7) 0.0086(7) 0.0014(7)
C13 0.0426(9) 0.0348(8) 0.0307(8) -0.0011(7) -0.0049(7) 0.0024(6)
N1 0.0306(7) 0.0385(7) 0.0362(7) -0.0016(5) -0.0047(5) 0.0027(6)
N2 0.0630(11) 0.0556(10) 0.0354(8) -0.0016(8) -0.0099(7) 0.0018(7)
O1 0.0402(6) 0.0507(7) 0.0394(6) -0.0103(5) -0.0074(5) 0.0197(6)
O2 0.0242(5) 0.0657(8) 0.0310(6) 0.0081(5) 0.0021(4) 0.0055(5)
O3 0.0451(7) 0.0419(7) 0.0302(6) -0.0013(5) -0.0072(5) -0.0047(5)
O4 0.0238(6) 0.0848(10) 0.0370(7) 0.0052(6) -0.0083(5) -0.0074(6)
O5 0.0323(7) 0.1114(12) 0.0304(6) -0.0045(7) -0.0071(5) -0.0088(7)
O6 0.0289(6) 0.0934(10) 0.0243(6) -0.0025(6) 0.0010(5) 0.0018(6)
O7 0.0957(14) 0.176(2) 0.0304(8) -0.0207(14) -0.0011(8) 0.0029(10)
O8 0.0567(11) 0.1344(19) 0.0590(10) 0.0062(10) -0.0251(8) -0.0088(11)
O9 0.0787(12) 0.0606(10) 0.0827(13) 0.0281(9) -0.0161(10) -0.0100(10)
S1 0.0221(2) 0.0348(2) 0.02094(19) -0.00090(13) -0.00073(12) 0.00349(13)

loop_
_atom_type_symbol
_atom_type_description
_atom_type_scat_dispersion_real
_atom_type_scat_dispersion_imag
_atom_type_scat_source
C C 0.0033 0.0016 'International Tables Vol C Tables 4.2.6.8 and 6.1.1.4'
H H 0.0000 0.0000 'International Tables Vol C Tables 4.2.6.8 and 6.1.1.4'
N N 0.0061 0.0033 'International Tables Vol C Tables 4.2.6.8 and 6.1.1.4'
O O 0.0106 0.0060 'International Tables Vol C Tables 4.2.6.8 and 6.1.1.4'
S S 0.1246 0.1234 'International Tables Vol C Tables 4.2.6.8 and 6.1.1.4'

loop_
_geom_angle_atom_site_label_1
_geom_angle_atom_site_label_2
_geom_angle_atom_site_label_3
_geom_angle
C2 C1 C6 120.18(13)
C2 C1 H1 119.9
C6 C1 H1 119.9
C1 C2 C3 120.03(13)
C1 C2 H2 120.0
C3 C2 H2 120.0
C4 C3 C2 120.39(13)
C4 C3 S1 121.11(11)
C2 C3 S1 118.47(11)
C3 C4 C5 119.94(13)
C3 C4 H4 120.0
C5 C4 H4 120.0
C4 C5 C6 119.34(13)
C4 C5 C7 121.36(13)
C6 C5 C7 119.30(13)
O4 C6 C1 117.34(13)
O4 C6 C5 122.58(14)
C1 C6 C5 120.08(13)
O5 C7 O6 122.38(15)
O5 C7 C5 123.01(15)
O6 C7 C5 114.61(13)
C13 C8 C9 118.38(16)
C13 C8 H8 120.8
C9 C8 H8 120.8
C10 C9 C8 119.32(15)
C10 C9 H9 120.3
C8 C9 H9 120.3
C9 C10 C11 121.97(15)
C9 C10 N1 118.28(14)
C11 C10 N1 119.75(14)
C12 C11 C10 118.75(15)
C12 C11 H11 120.6
C10 C11 H11 120.6
C11 C12 C13 118.81(15)
C11 C12 H12 120.6
C13 C12 H12 120.6
C8 C13 C12 122.71(16)
C8 C13 N2 118.05(16)
C12 C13 N2 119.24(16)
C10 N1 H1A 109.5
C10 N1 H1B 109.5
H1A N1 H1B 109.5
C10 N1 H1C 109.5
H1A N1 H1C 109.5
H1B N1 H1C 109.5
O7 N2 O8 122.79(19)
O7 N2 C13 118.31(19)
O8 N2 C13 118.91(17)
C6 O4 H4A 109.5
C7 O6 H6 109.5
H9A O9 H9B 106(4)
O1 S1 O2 112.34(7)
O1 S1 O3 112.60(8)
O2 S1 O3 111.05(7)
O1 S1 C3 106.64(7)
O2 S1 C3 106.86(7)
O3 S1 C3 106.93(7)

loop_
_geom_bond_atom_site_label_1
_geom_bond_atom_site_label_2
_geom_bond_distance
C1 C2 1.370(2)
C1 C6 1.397(2)
C1 H1 0.9300
C2 C3 1.4040(19)
C2 H2 0.9300
C3 C4 1.379(2)
C3 S1 1.7625(14)
C4 C5 1.400(2)
C4 H4 0.9300
C5 C6 1.400(2)
C5 C7 1.478(2)
C6 O4 1.3462(18)
C7 O5 1.2150(19)
C7 O6 1.309(2)
C8 C13 1.371(2)
C8 C9 1.381(2)
C8 H8 0.9300
C9 C10 1.378(2)
C9 H9 0.9300
C10 C11 1.380(2)
C10 N1 1.4599(19)
C11 C12 1.378(2)
C11 H11 0.9300
C12 C13 1.380(2)
C12 H12 0.9300
C13 N2 1.470(2)
N1 H1A 0.8900
N1 H1B 0.8900
N1 H1C 0.8900
N2 O7 1.199(2)
N2 O8 1.211(2)
O1 S1 1.4484(12)
O2 S1 1.4544(11)
O3 S1 1.4579(12)
O4 H4A 0.8200
O6 H6 0.8200
O9 H9A 0.821(10)
O9 H9B 0.815(10)

loop_
_geom_hbond_atom_site_label_D
_geom_hbond_atom_site_label_H
_geom_hbond_atom_site_label_A
_geom_hbond_site_symmetry_A
_geom_hbond_distance_DH
_geom_hbond_distance_HA
_geom_hbond_distance_DA
_geom_hbond_angle_DHA
_geom_hbond_publ_flag
N1 H1A O9 . 0.89 1.99 2.841(2) 160 y
N1 H1B O1 . 0.89 1.95 2.8357(18) 171 y
O4 H4A O5 . 0.82 1.88 2.6028(18) 146 y
C9 H9 O9 . 0.93 2.57 3.141(3) 121 y
N1 H1A O7 2 0.89 2.40 2.836(2) 111 y
N1 H1C O2 5_656 0.89 1.93 2.8069(18) 168 y
O4 H4A O2 6_556 0.82 2.38 2.9494(16) 128 y
O6 H6 O3 8_565 0.82 1.86 2.6595(17) 164 y
O9 H9A O2 3_456 0.821(10) 2.33(3) 3.005(2) 139(4) y
O9 H9A O3 3_456 0.821(10) 2.48(3) 3.151(2) 140(4) y
O9 H9B O4 8_566 0.815(10) 2.56(3) 3.283(2) 149(4) y

loop_
_geom_torsion_atom_site_label_1
_geom_torsion_atom_site_label_2
_geom_torsion_atom_site_label_3
_geom_torsion_atom_site_label_4
_geom_torsion
C6 C1 C2 C3 0.3(2)
C1 C2 C3 C4 1.6(2)
C1 C2 C3 S1 -176.32(11)
C2 C3 C4 C5 -1.7(2)
S1 C3 C4 C5 176.15(10)
C3 C4 C5 C6 -0.1(2)
C3 C4 C5 C7 -179.54(14)
C2 C1 C6 O4 178.63(14)
C2 C1 C6 C5 -2.1(2)
C4 C5 C6 O4 -178.81(14)
C7 C5 C6 O4 0.7(2)
C4 C5 C6 C1 2.0(2)
C7 C5 C6 C1 -178.55(14)
C4 C5 C7 O5 171.57(17)
C6 C5 C7 O5 -7.9(3)
C4 C5 C7 O6 -8.6(2)
C6 C5 C7 O6 171.95(14)
C13 C8 C9 C10 0.3(3)
C8 C9 C10 C11 -2.4(3)
C8 C9 C10 N1 177.48(15)
C9 C10 C11 C12 2.6(2)
N1 C10 C11 C12 -177.29(14)
C10 C11 C12 C13 -0.7(2)
C9 C8 C13 C12 1.5(3)
C9 C8 C13 N2 -178.74(15)
C11 C12 C13 C8 -1.3(3)
C11 C12 C13 N2 178.93(14)
C8 C13 N2 O7 -179.8(2)
C12 C13 N2 O7 -0.1(3)
C8 C13 N2 O8 0.3(3)
C12 C13 N2 O8 -179.96(18)
C4 C3 S1 O1 -120.21(13)
C2 C3 S1 O1 57.67(13)
C4 C3 S1 O2 0.12(14)
C2 C3 S1 O2 178.00(11)
C4 C3 S1 O3 119.10(12)
C2 C3 S1 O3 -63.02(13)
